data_1557447
loop_
_publ_author_name
'Wang, Chengyuan'
'Hashizume, Daisuke'
'Nakano, Masahiro'
'Ogaki, Takuya'
'Takenaka, Hiroyuki'
'Kawabata, Kohsuke'
'Takimiya, Kazuo'

_publ_section_title
;
 &#x201C;Disrupt and induce&#x201D; intermolecular interactions to
 rationally design organic semiconductor crystals: from herringbone to
 rubrene-like pitched \p-stacking
;
_journal_issue 6
_journal_name_full 'Chemical Science'
_journal_page_first 1573
_journal_page_last 1580
_journal_paper_doi 10.1039/C9SC05902D
_journal_volume 11
_journal_year 2020
_chemical_formula_moiety 'C16 H12 S4'
_chemical_formula_sum 'C16 H12 S4'
_chemical_formula_weight 332.51
_space_group_IT_number 14
_space_group_name_Hall '-P 2ybc'
_space_group_name_H-M_alt 'P 1 21/c 1'
_symmetry_cell_setting monoclinic
_symmetry_Int_Tables_number 14
_symmetry_space_group_name_Hall '-P 2ybc'
_symmetry_space_group_name_H-M 'P 1 21/c 1'
_atom_sites_solution_hydrogens geom
_atom_sites_solution_primary direct
_atom_sites_solution_secondary difmap
_audit_update_record
;
2019-02-26 deposited with the CCDC.	2019-12-16 downloaded from the CCDC.
;
_cell_angle_alpha 90.0000
_cell_angle_beta 91.180(3)
_cell_angle_gamma 90.0000
_cell_formula_units_Z 2
_cell_length_a 7.6311(3)
_cell_length_b 17.4783(7)
_cell_length_c 5.2771(2)
_cell_measurement_reflns_used 4675
_cell_measurement_temperature 100
_cell_measurement_theta_max 68.06
_cell_measurement_theta_min 5.06
_cell_volume 703.70(5)
_computing_cell_refinement 'RAPID AUTO'
_computing_data_collection 'RAPID AUTO (Rigaku, ????)'
_computing_data_reduction 'RAPID AUTO'
_computing_molecular_graphics 'CrystalStructure 4.0'
_computing_publication_material 'CrystalStructure 4.0 (Rigaku, 2010)'
_computing_structure_refinement 'SHELXL97 (Sheldrick, 2008)'
_computing_structure_solution 'SIR2004 (Burla, et al., 2005)'
_diffrn_ambient_temperature 100
_diffrn_detector_area_resol_mean 10.000
_diffrn_measured_fraction_theta_full 0.981
_diffrn_measured_fraction_theta_max 0.981
_diffrn_measurement_device_type 'Rigaku R-AXIS RAPID'
_diffrn_measurement_method \w
_diffrn_radiation_type 'Cu K\a'
_diffrn_radiation_wavelength 1.54187
_diffrn_reflns_av_R_equivalents 0.1200
_diffrn_reflns_limit_h_max 9
_diffrn_reflns_limit_h_min -9
_diffrn_reflns_limit_k_max 20
_diffrn_reflns_limit_k_min -20
_diffrn_reflns_limit_l_max 6
_diffrn_reflns_limit_l_min -5
_diffrn_reflns_number 12203
_diffrn_reflns_theta_full 68.24
_diffrn_reflns_theta_max 68.24
_diffrn_standards_number 0
_exptl_absorpt_coefficient_mu 6.058
_exptl_absorpt_correction_T_max 0.941
_exptl_absorpt_correction_T_min 0.663
_exptl_absorpt_correction_type multi-scan
_exptl_absorpt_process_details 'ABSCOR (Rigaku, 1995)'
_exptl_crystal_colour yellow
_exptl_crystal_density_diffrn 1.569
_exptl_crystal_density_method 'not measured'
_exptl_crystal_description platelet
_exptl_crystal_F_000 344.00
_exptl_crystal_size_max 0.600
_exptl_crystal_size_mid 0.300
_exptl_crystal_size_min 0.010
_refine_diff_density_max 1.070
_refine_diff_density_min -0.410
_refine_ls_extinction_method none
_refine_ls_goodness_of_fit_ref 1.233
_refine_ls_hydrogen_treatment constr
_refine_ls_number_parameters 91
_refine_ls_number_reflns 1262
_refine_ls_number_restraints 0
_refine_ls_R_factor_gt 0.0754
_refine_ls_shift/su_max 0.034
_refine_ls_structure_factor_coef Fsqd
_refine_ls_weighting_details 'w = 1/[\s^2^(Fo^2^)+(0.1000P)^2^+0.0000P] where P=(Fo^2^+2Fc^2^)/3'
_refine_ls_weighting_scheme calc
_refine_ls_wR_factor_ref 0.2144
_reflns_number_gt 946
_reflns_number_total 1262
_reflns_threshold_expression F^2^>2.0\s(F^2^)
_cod_data_source_file c9sc05902d2.cif
_cod_data_source_block 170331-Beta-MT-NDT1
_cod_depositor_comments 'Adding full bibliography for 1557445--1557447.cif.'
_cod_database_code 1557447

loop_
_symmetry_equiv_pos_site_id
_symmetry_equiv_pos_as_xyz
1 +X,+Y,+Z
2 -X,1/2+Y,1/2-Z
3 -X,-Y,-Z
4 +X,1/2-Y,1/2+Z

loop_
_atom_site_label
_atom_site_type_symbol
_atom_site_fract_x
_atom_site_fract_y
_atom_site_fract_z
_atom_site_U_iso_or_equiv
_atom_site_adp_type
_atom_site_occupancy
_atom_site_symmetry_multiplicity
_atom_site_calc_flag
_atom_site_refinement_flags
_atom_site_disorder_assembly
_atom_site_disorder_group
S1 S 1.12842(18) 0.17124(6) 0.5456(3) 0.0402(5) Uani 1.0 4 d . . .
S2 S 0.58028(18) 0.11465(6) 0.6161(3) 0.0419(6) Uani 1.0 4 d . . .
C1 C 0.8060(7) 0.0284(3) 0.1929(9) 0.0363(12) Uani 1.0 4 d . . .
C2 C 0.8825(7) 0.0832(3) 0.3519(9) 0.0361(12) Uani 1.0 4 d . . .
C3 C 0.9076(7) -0.0096(3) 0.0091(10) 0.0361(12) Uani 1.0 4 d . . .
C4 C 0.8016(7) 0.1269(3) 0.5490(10) 0.0370(13) Uani 1.0 4 d . . .
C5 C 1.0633(7) 0.1008(3) 0.3247(10) 0.0375(12) Uani 1.0 4 d . . .
C6 C 0.9190(7) 0.1750(3) 0.6654(11) 0.0403(13) Uani 1.0 4 d . . .
C7 C 1.1682(7) 0.0650(3) 0.1538(10) 0.0389(13) Uani 1.0 4 d . . .
C8 C 0.5521(8) 0.1801(3) 0.8738(11) 0.0449(14) Uani 1.0 4 d . . .
H1 H 0.6852 0.0164 0.2076 0.0436 Uiso 1.0 4 calc R . .
H6 H 0.8883 0.2078 0.8010 0.0484 Uiso 1.0 4 calc R . .
H7 H 1.2892 0.0772 0.1450 0.0466 Uiso 1.0 4 calc R . .
H8A H 0.4303 0.1783 0.9289 0.0539 Uiso 1.0 4 calc R . .
H8B H 0.6305 0.1657 1.0153 0.0539 Uiso 1.0 4 calc R . .
H8C H 0.5801 0.2321 0.8181 0.0539 Uiso 1.0 4 calc R . .

loop_
_atom_site_aniso_label
_atom_site_aniso_U_11
_atom_site_aniso_U_22
_atom_site_aniso_U_33
_atom_site_aniso_U_12
_atom_site_aniso_U_13
_atom_site_aniso_U_23
S1 0.0518(10) 0.0236(8) 0.0449(10) -0.0002(5) -0.0034(7) -0.0022(5)
S2 0.0523(10) 0.0284(8) 0.0451(10) 0.0004(5) 0.0015(7) -0.0029(5)
C1 0.046(3) 0.025(3) 0.038(3) 0.000(2) -0.002(3) 0.006(2)
C2 0.050(4) 0.022(3) 0.036(3) 0.002(2) -0.001(3) 0.005(2)
C3 0.050(3) 0.021(3) 0.037(3) 0.002(2) -0.001(3) 0.0044(19)
C4 0.050(4) 0.023(3) 0.038(3) -0.002(2) -0.001(3) 0.003(2)
C5 0.055(4) 0.019(3) 0.037(3) -0.000(2) -0.006(3) 0.0011(19)
C6 0.051(4) 0.025(3) 0.046(4) 0.004(2) -0.000(3) -0.000(2)
C7 0.055(4) 0.020(3) 0.041(4) -0.001(2) -0.002(3) 0.007(2)
C8 0.058(4) 0.030(3) 0.046(4) -0.001(3) 0.004(3) -0.005(3)

loop_
_atom_type_symbol
_atom_type_description
_atom_type_scat_dispersion_real
_atom_type_scat_dispersion_imag
_atom_type_scat_source
C C 0.0181 0.0091
;
International Tables for Crystallography
(1992, Vol. C, Tables 4.2.6.8 and 6.1.1.4)
;
H H 0.0000 0.0000
;
International Tables for Crystallography
(1992, Vol. C, Table 6.1.1.4)
;
S S 0.3331 0.5567
;
International Tables for Crystallography
(1992, Vol. C, Tables 4.2.6.8 and 6.1.1.4)
;

loop_
_geom_angle_atom_site_label_1
_geom_angle_atom_site_label_2
_geom_angle_atom_site_label_3
_geom_angle
_geom_angle_publ_flag
_geom_angle_site_symmetry_1
_geom_angle_site_symmetry_2
_geom_angle_site_symmetry_3
C5 S1 C6 91.0(3) yes . . .
C4 S2 C8 102.0(3) yes . . .
C2 C1 C3 120.3(5) yes . . .
C1 C2 C4 128.2(5) yes . . .
C1 C2 C5 118.8(5) yes . . .
C4 C2 C5 112.9(4) yes . . .
C1 C3 C3 118.8(5) yes . . 3_755
C1 C3 C7 121.0(5) yes . . 3_755
C3 C3 C7 120.2(5) yes 3_755 . 3_755
S2 C4 C2 120.9(4) yes . . .
S2 C4 C6 127.8(4) yes . . .
C2 C4 C6 111.4(5) yes . . .
S1 C5 C2 110.2(4) yes . . .
S1 C5 C7 126.5(4) yes . . .
C2 C5 C7 123.2(5) yes . . .
S1 C6 C4 114.5(4) yes . . .
C3 C7 C5 118.5(5) yes 3_755 . .
C2 C1 H1 119.832 no . . .
C3 C1 H1 119.831 no . . .
S1 C6 H6 122.763 no . . .
C4 C6 H6 122.765 no . . .
C3 C7 H7 120.735 no 3_755 . .
C5 C7 H7 120.733 no . . .
S2 C8 H8A 109.474 no . . .
S2 C8 H8B 109.468 no . . .
S2 C8 H8C 109.471 no . . .
H8A C8 H8B 109.473 no . . .
H8A C8 H8C 109.471 no . . .
H8B C8 H8C 109.470 no . . .

loop_
_geom_bond_atom_site_label_1
_geom_bond_atom_site_label_2
_geom_bond_distance
_geom_bond_publ_flag
_geom_bond_site_symmetry_1
_geom_bond_site_symmetry_2
S1 C5 1.760(5) yes . .
S1 C6 1.732(6) yes . .
S2 C4 1.746(6) yes . .
S2 C8 1.794(6) yes . .
C1 C2 1.394(7) yes . .
C1 C3 1.419(7) yes . .
C2 C4 1.439(7) yes . .
C2 C5 1.424(8) yes . .
C3 C3 1.454(7) yes . 3_755
C3 C7 1.411(7) yes . 3_755
C4 C6 1.365(7) yes . .
C5 C7 1.369(7) yes . .
C1 H1 0.950 no . .
C6 H6 0.950 no . .
C7 H7 0.950 no . .
C8 H8A 0.980 no . .
C8 H8B 0.980 no . .
C8 H8C 0.980 no . .

loop_
_geom_contact_atom_site_label_1
_geom_contact_atom_site_label_2
_geom_contact_distance
_geom_contact_publ_flag
_geom_contact_site_symmetry_1
_geom_contact_site_symmetry_2
S2 C1 3.223(5) no . .
C1 C7 2.848(8) no . .
C2 C3 2.825(7) no . 3_755
C3 C5 2.798(7) no . .
C6 C8 3.030(8) no . .
S1 S2 3.599(2) no . 1_655
S2 S1 3.599(2) no . 1_455
C1 C5 3.532(7) no . 3_756
C3 C4 3.487(7) no . 1_554
C4 C3 3.487(7) no . 1_556
C5 C1 3.532(7) no . 3_756
C8 C8 3.596(8) no . 4_554
C8 C8 3.596(8) no . 4_555
S1 H7 2.9635 no . .
S2 H1 2.8821 no . .
S2 H6 3.0054 no . .
C1 H7 2.6573 no . 3_755
C2 H6 3.2173 no . .
C2 H7 3.3125 no . .
C3 H1 3.3351 no . 3_755
C3 H7 3.3480 no . .
C4 H1 2.7741 no . .
C4 H8B 2.8906 no . .
C4 H8C 2.8906 no . .
C5 H1 3.2881 no . .
C5 H6 3.4254 no . .
C6 H8B 2.9068 no . .
C6 H8C 2.9016 no . .
C7 H1 2.6460 no . 3_755
C8 H6 2.6466 no . .
H1 H7 2.4886 no . 3_755
H6 H8B 2.4045 no . .
H6 H8C 2.3936 no . .
S1 H6 3.0656 no . 4_554
S1 H8A 3.0368 no . 1_655
S1 H8A 3.5585 no . 4_654
S2 H1 3.2087 no . 3_656
S2 H7 3.3635 no . 1_455
S2 H8B 3.3231 no . 1_554
S2 H8C 3.1062 no . 4_554
C1 H8B 2.8950 no . 1_554
C2 H8B 2.9652 no . 1_554
C4 H6 3.2463 no . 4_554
C4 H8B 3.1536 no . 1_554
C4 H8C 3.2148 no . 4_554
C5 H6 3.5724 no . 1_554
C6 H6 2.8170 no . 4_554
C6 H8C 3.5345 no . 4_554
C7 H8A 3.0704 no . 1_654
C8 H1 3.4997 no . 1_556
C8 H7 3.0703 no . 1_456
C8 H8A 3.5231 no . 4_554
C8 H8B 3.3533 no . 4_554
C8 H8C 3.3208 no . 4_554
C8 H8C 2.8063 no . 4_555
H1 S2 3.2087 no . 3_656
H1 C8 3.4997 no . 1_554
H1 H1 3.5871 no . 3_655
H1 H7 3.2140 no . 1_455
H1 H8A 3.5847 no . 3_656
H1 H8B 2.8279 no . 1_554
H6 S1 3.0656 no . 4_555
H6 C4 3.2463 no . 4_555
H6 C5 3.5724 no . 1_556
H6 C6 2.8170 no . 4_555
H6 H6 3.0234 no . 4_554
H6 H6 3.0234 no . 4_555
H6 H8B 3.3031 no . 4_554
H6 H8C 3.5896 no . 4_554
H7 S2 3.3635 no . 1_655
H7 C8 3.0703 no . 1_654
H7 H1 3.2140 no . 1_655
H7 H8A 2.3732 no . 1_654
H7 H8B 3.1175 no . 1_654
H8A S1 3.0368 no . 1_455
H8A S1 3.5585 no . 4_455
H8A C7 3.0704 no . 1_456
H8A C8 3.5231 no . 4_555
H8A H1 3.5847 no . 3_656
H8A H7 2.3732 no . 1_456
H8A H8C 2.8073 no . 4_555
H8B S2 3.3231 no . 1_556
H8B C1 2.8950 no . 1_556
H8B C2 2.9652 no . 1_556
H8B C4 3.1536 no . 1_556
H8B C8 3.3533 no . 4_555
H8B H1 2.8279 no . 1_556
H8B H6 3.3031 no . 4_555
H8B H7 3.1175 no . 1_456
H8B H8C 2.4321 no . 4_555
H8C S2 3.1062 no . 4_555
H8C C4 3.2148 no . 4_555
H8C C6 3.5345 no . 4_555
H8C C8 2.8063 no . 4_554
H8C C8 3.3208 no . 4_555
H8C H6 3.5896 no . 4_555
H8C H8A 2.8073 no . 4_554
H8C H8B 2.4321 no . 4_554
H8C H8C 2.7118 no . 4_554
H8C H8C 2.7118 no . 4_555

loop_
_geom_torsion_atom_site_label_1
_geom_torsion_atom_site_label_2
_geom_torsion_atom_site_label_3
_geom_torsion_atom_site_label_4
_geom_torsion
_geom_torsion_publ_flag
_geom_torsion_site_symmetry_1
_geom_torsion_site_symmetry_2
_geom_torsion_site_symmetry_3
_geom_torsion_site_symmetry_4
C5 S1 C6 C4 -0.4(4) no . . . .
C6 S1 C5 C2 0.2(3) no . . . .
C6 S1 C5 C7 -177.9(4) no . . . .
C8 S2 C4 C2 179.0(4) no . . . .
C8 S2 C4 C6 -0.5(5) no . . . .
C2 C1 C3 C3 0.2(7) no . . . 3_755
C2 C1 C3 C7 -179.8(4) no . . . 3_755
C3 C1 C2 C4 -179.5(4) no . . . .
C3 C1 C2 C5 0.6(7) no . . . .
C1 C2 C4 S2 0.1(7) no . . . .
C1 C2 C4 C6 179.7(4) no . . . .
C1 C2 C5 S1 -180.0(4) no . . . .
C1 C2 C5 C7 -1.8(7) no . . . .
C4 C2 C5 S1 0.1(5) no . . . .
C4 C2 C5 C7 178.3(4) no . . . .
C5 C2 C4 S2 -180.0(4) no . . . .
C5 C2 C4 C6 -0.4(6) no . . . .
C1 C3 C3 C1 180(427234) no . . 3_755 3_755
C1 C3 C3 C7 0.0(7) no . . 3_755 .
C1 C3 C7 C5 -178.9(4) no . . 3_755 3_755
C3 C3 C7 C5 1.1(7) no 3_755 . 3_755 3_755
C7 C3 C3 C1 -0.0(7) no 3_755 . 3_755 3_755
C7 C3 C3 C7 180(427234) no 3_755 . 3_755 .
S2 C4 C6 S1 -179.9(3) no . . . .
C2 C4 C6 S1 0.5(6) no . . . .
S1 C5 C7 C3 179.9(3) no . . . 3_755
C2 C5 C7 C3 2.1(7) no . . . 3_755
